data_2206369
loop_
_publ_author_name
'Wen Yang'
'Shu-Jin Li'
'De-Chun Zhang'

_publ_section_title
;
 4'-Hydroxy-4-methylstilbazolium tetraphenylborate dimethyl sulfoxide
 solvate
;
_journal_coeditor_code CF6436
_journal_issue 8
_journal_name_full 'Acta Crystallographica Section E'
_journal_page_first o2461
_journal_page_last o2463
_journal_paper_doi 10.1107/S1600536805021446
_journal_volume 61
_journal_year 2005
_chemical_formula_iupac 'C14 H14 N O +, C24 H20 B -, C2 H6 O S'
_chemical_formula_moiety 'C14 H14 N O +, C24 H20 B -, C2 H6 O S'
_chemical_formula_sum 'C40 H40 B N O2 S'
_chemical_formula_weight 609.61
_chemical_name_common
;
4'-Hydroxy-4-methylstilbazolium tetraphenylborate dimethyl sulfoxide solvate
;
_chemical_name_systematic
;
4'-Hydroxy-4-methylstilbazolium tetraphenylborate dimethyl sulfoxide solvate
;
_space_group_IT_number 14
_symmetry_cell_setting monoclinic
_symmetry_space_group_name_Hall '-P 2yn'
_symmetry_space_group_name_H-M 'P 1 21/n 1'
_atom_sites_solution_hydrogens geom
_atom_sites_solution_primary direct
_atom_sites_solution_secondary difmap
_audit_creation_method SHELXL-97
_cell_angle_alpha 90.00
_cell_angle_beta 98.530(10)
_cell_angle_gamma 90.00
_cell_formula_units_Z 4
_cell_length_a 13.624(2)
_cell_length_b 10.1880(10)
_cell_length_c 24.248(3)
_cell_measurement_reflns_used 22
_cell_measurement_temperature 298(2)
_cell_measurement_theta_max 13.61
_cell_measurement_theta_min 3.14
_cell_volume 3328.4(7)
_computing_cell_refinement XSCANS
_computing_data_collection 'XSCANS (Siemens 1994)'
_computing_data_reduction 'SHELXTL (Sheldrick 1997)'
_computing_molecular_graphics SHELXTL
_computing_publication_material SHELXTL
_computing_structure_refinement SHELXTL
_computing_structure_solution SHELXTL
_diffrn_ambient_temperature 298(2)
_diffrn_measured_fraction_theta_full 0.999
_diffrn_measured_fraction_theta_max 0.999
_diffrn_measurement_device_type 'Siemens P4'
_diffrn_measurement_method \w
_diffrn_radiation_monochromator graphite
_diffrn_radiation_source 'normal-focus sealed tube'
_diffrn_radiation_type MoK\a
_diffrn_radiation_wavelength 0.71073
_diffrn_reflns_av_R_equivalents 0.0222
_diffrn_reflns_av_sigmaI/netI 0.0462
_diffrn_reflns_limit_h_max 16
_diffrn_reflns_limit_h_min 0
_diffrn_reflns_limit_k_max 12
_diffrn_reflns_limit_k_min 0
_diffrn_reflns_limit_l_max 28
_diffrn_reflns_limit_l_min -28
_diffrn_reflns_number 6117
_diffrn_reflns_theta_full 25.00
_diffrn_reflns_theta_max 25.00
_diffrn_reflns_theta_min 1.62
_diffrn_standards_decay_% 2.75
_diffrn_standards_interval_count 97
_diffrn_standards_number 3
_exptl_absorpt_coefficient_mu 0.133
_exptl_absorpt_correction_type none
_exptl_crystal_colour yellow
_exptl_crystal_density_diffrn 1.217
_exptl_crystal_density_method 'not measured'
_exptl_crystal_description chunk
_exptl_crystal_F_000 1296
_exptl_crystal_size_max 0.56
_exptl_crystal_size_mid 0.56
_exptl_crystal_size_min 0.34
_refine_diff_density_max 0.322
_refine_diff_density_min -0.282
_refine_ls_extinction_coef 0.0055(6)
_refine_ls_extinction_expression Fc^*^=kFc[1+0.001xFc^2^\l^3^/sin(2\q)]^-1/4^
_refine_ls_extinction_method SHELXL97
_refine_ls_goodness_of_fit_ref 0.935
_refine_ls_hydrogen_treatment constr
_refine_ls_matrix_type full
_refine_ls_number_parameters 461
_refine_ls_number_reflns 5852
_refine_ls_number_restraints 39
_refine_ls_restrained_S_all 0.936
_refine_ls_R_factor_all 0.0856
_refine_ls_R_factor_gt 0.0463
_refine_ls_shift/su_max 0.001
_refine_ls_shift/su_mean 0.000
_refine_ls_structure_factor_coef Fsqd
_refine_ls_weighting_details 'w = 1/[\s^2^(Fo^2^)+(0.0631P)^2^] where P = (Fo^2^+2Fc^2^)/3'
_refine_ls_weighting_scheme calc
_refine_ls_wR_factor_gt 0.1092
_refine_ls_wR_factor_ref 0.1210
_reflns_number_gt 3411
_reflns_number_total 5852
_reflns_threshold_expression I>2\s(I)
_cod_data_source_file cf6436.cif
_cod_data_source_block I
_cod_depositor_comments
;
The following automatic conversions were performed:
'_symmetry_cell_setting' value 'Monoclinic' changed to 'monoclinic'
according to '/home/saulius/struct/CIF-dictionaries/cif_core.dic'
dictionary named 'cif_core.dic' version 2.4.1 from 2010-06-29.

Automatic conversion script
Id: cif_fix_enum 1527 2010-12-29 10:47:43Z saulius 

The following automatic conversions were performed:

'_symmetry_cell_setting' value 'Monoclinic' changed to 'monoclinic'
according to /home/saulius/struct/CIF-dictionaries/cif_core.dic
dictionary named 'cif_core.dic' version 2.4.1 from 2010-06-29.

Automatic conversion script
Id: cif_fix_values 1715 2011-07-08 13:25:40Z adriana 
;
_cod_original_sg_symbol_Hall -P2yn
_cod_original_sg_symbol_H-M 'P 21/n'
_cod_database_code 2206369
_cod_database_fobs_code 2206369

loop_
_symmetry_equiv_pos_as_xyz
'x, y, z'
'-x+1/2, y+1/2, -z+1/2'
'-x, -y, -z'
'x-1/2, -y-1/2, z-1/2'

loop_
_atom_site_label
_atom_site_fract_x
_atom_site_fract_y
_atom_site_fract_z
_atom_site_U_iso_or_equiv
_atom_site_adp_type
_atom_site_calc_flag
_atom_site_refinement_flags
_atom_site_occupancy
_atom_site_disorder_assembly
_atom_site_disorder_group
_atom_site_type_symbol
C1 1.0568(17) 1.2600(12) 0.1900(5) 0.066(2) Uani d PD 0.50 A 1 C
H1A 1.1222 1.2597 0.2112 0.079 Uiso calc PR 0.50 A 1 H
H1B 1.0159 1.3220 0.2059 0.079 Uiso calc PR 0.50 A 1 H
H1C 1.0608 1.2843 0.1521 0.079 Uiso calc PR 0.50 A 1 H
N 1.013(5) 1.127(3) 0.1911(9) 0.0564(7) Uani d PD 0.50 A 1 N
C2 1.001(4) 1.051(2) 0.1454(6) 0.0691(13) Uani d PD 0.50 A 1 C
H2 1.0197 1.0823 0.1125 0.083 Uiso calc PR 0.50 A 1 H
C3 0.9607(13) 0.9270(9) 0.1462(3) 0.0642(15) Uani d PD 0.50 A 1 C
H3 0.9519 0.8765 0.1139 0.077 Uiso calc PR 0.50 A 1 H
C4 0.9333(7) 0.8770(6) 0.1949(2) 0.0481(13) Uani d PD 0.50 A 1 C
C5 0.9422(17) 0.9616(10) 0.2403(4) 0.0540(12) Uani d PD 0.50 A 1 C
H5 0.9167 0.9369 0.2723 0.065 Uiso calc PR 0.50 A 1 H
C6 0.987(4) 1.079(2) 0.2386(7) 0.0585(15) Uani d PD 0.50 A 1 C
H6 1.0011 1.1285 0.2711 0.070 Uiso calc PR 0.50 A 1 H
C7 0.8960(4) 0.7453(5) 0.19594(19) 0.0609(11) Uani d PD 0.50 A 1 C
H7 0.8781 0.7185 0.2297 0.073 Uiso calc PR 0.50 A 1 H
C8 0.8836(4) 0.6574(5) 0.15582(18) 0.0565(10) Uani d PD 0.50 A 1 C
H8 0.8986 0.6856 0.1216 0.068 Uiso calc PR 0.50 A 1 H
C9 0.8494(8) 0.5211(5) 0.1574(2) 0.0476(13) Uani d PD 0.50 A 1 C
C10 0.8263(15) 0.4751(9) 0.2083(3) 0.0592(16) Uani d PD 0.50 A 1 C
H10 0.8316 0.5315 0.2388 0.071 Uiso calc PR 0.50 A 1 H
C11 0.795(3) 0.3458(15) 0.2141(6) 0.0664(19) Uani d PD 0.50 A 1 C
H11 0.7768 0.3176 0.2475 0.080 Uiso calc PR 0.50 A 1 H
C12 0.793(2) 0.2593(12) 0.1696(6) 0.052(4) Uani d PD 0.50 A 1 C
C13 0.807(3) 0.3073(13) 0.1180(5) 0.059(3) Uani d PD 0.50 A 1 C
H13 0.7959 0.2532 0.0868 0.070 Uiso calc PR 0.50 A 1 H
C14 0.8363(15) 0.4348(9) 0.1128(3) 0.0565(15) Uani d PD 0.50 A 1 C
H14 0.8480 0.4644 0.0781 0.068 Uiso calc PR 0.50 A 1 H
O1 0.753(4) 0.1380(18) 0.1763(7) 0.076(2) Uani d PD 0.50 A 1 O
H1 0.7209 0.1140 0.1466 0.091 Uiso calc PR 0.50 A 1 H
C1' 1.0606(16) 1.2631(11) 0.2088(5) 0.066(2) Uani d PD 0.50 B 2 C
H1'1 1.1287 1.2500 0.2248 0.079 Uiso calc PR 0.50 B 2 H
H1'2 1.0264 1.3080 0.2351 0.079 Uiso calc PR 0.50 B 2 H
H1'3 1.0577 1.3149 0.1755 0.079 Uiso calc PR 0.50 B 2 H
N' 1.013(5) 1.135(3) 0.1949(9) 0.0564(7) Uani d PD 0.50 B 2 N
C2' 1.009(4) 1.083(2) 0.1435(6) 0.0691(13) Uani d PD 0.50 B 2 C
H2' 1.0313 1.1329 0.1156 0.083 Uiso calc PR 0.50 B 2 H
C3' 0.9721(14) 0.9594(9) 0.1313(3) 0.0642(15) Uani d PD 0.50 B 2 C
H3' 0.9719 0.9251 0.0957 0.077 Uiso calc PR 0.50 B 2 H
C4' 0.9354(7) 0.8850(5) 0.1717(2) 0.0481(13) Uani d PD 0.50 B 2 C
C5' 0.9436(16) 0.9394(10) 0.2246(4) 0.0540(12) Uani d PD 0.50 B 2 C
H5' 0.9256 0.8901 0.2538 0.065 Uiso calc PR 0.50 B 2 H
C6' 0.977(3) 1.064(2) 0.2342(6) 0.0585(15) Uani d PD 0.50 B 2 C
H6' 0.9757 1.1007 0.2691 0.070 Uiso calc PR 0.50 B 2 H
C7' 0.8985(4) 0.7550(5) 0.15692(19) 0.0609(11) Uani d PD 0.50 B 2 C
H7' 0.8897 0.7329 0.1193 0.073 Uiso calc PR 0.50 B 2 H
C8' 0.8763(4) 0.6656(5) 0.19151(19) 0.0565(10) Uani d PD 0.50 B 2 C
H8' 0.8809 0.6916 0.2286 0.068 Uiso calc PR 0.50 B 2 H
C9' 0.8449(8) 0.5291(5) 0.1797(2) 0.0476(13) Uani d PD 0.50 B 2 C
C10' 0.8282(16) 0.4541(9) 0.2258(3) 0.0592(16) Uani d PD 0.50 B 2 C
H10' 0.8380 0.4916 0.2612 0.071 Uiso calc PR 0.50 B 2 H
C11' 0.797(3) 0.3237(16) 0.2195(6) 0.0664(19) Uani d PD 0.50 B 2 C
H11' 0.7920 0.2722 0.2506 0.080 Uiso calc PR 0.50 B 2 H
C12' 0.774(2) 0.2714(12) 0.1662(6) 0.052(4) Uani d PD 0.50 B 2 C
C13' 0.801(3) 0.3398(13) 0.1215(5) 0.059(3) Uani d PD 0.50 B 2 C
H13' 0.7956 0.3001 0.0867 0.070 Uiso calc PR 0.50 B 2 H
C14' 0.8347(15) 0.4664(9) 0.1285(3) 0.0565(15) Uani d PD 0.50 B 2 C
H14' 0.8515 0.5114 0.0979 0.068 Uiso calc PR 0.50 B 2 H
O1' 0.752(4) 0.1399(18) 0.1634(7) 0.076(2) Uani d PD 0.50 B 2 O
H1' 0.7314 0.1196 0.1310 0.091 Uiso calc PR 0.50 B 2 H
B 0.26093(17) 0.5591(2) 0.10727(10) 0.0400(6) Uani d . 1 . . B
C15 0.26044(13) 0.4175(2) 0.07470(8) 0.0392(5) Uani d . 1 . . C
C16 0.27868(16) 0.4145(2) 0.01944(9) 0.0526(6) Uani d . 1 . . C
H16 0.2907 0.4934 0.0024 0.063 Uiso calc R 1 . . H
C17 0.27981(17) 0.3007(3) -0.01093(10) 0.0584(6) Uani d . 1 . . C
H17 0.2931 0.3043 -0.0474 0.070 Uiso calc R 1 . . H
C18 0.26149(16) 0.1818(2) 0.01213(10) 0.0572(6) Uani d . 1 . . C
H18 0.2623 0.1047 -0.0083 0.069 Uiso calc R 1 . . H
C19 0.24197(17) 0.1795(2) 0.06605(10) 0.0567(6) Uani d . 1 . . C
H19 0.2287 0.1002 0.0825 0.068 Uiso calc R 1 . . H
C20 0.24206(15) 0.2955(2) 0.09609(9) 0.0473(5) Uani d . 1 . . C
H20 0.2290 0.2910 0.1326 0.057 Uiso calc R 1 . . H
C21 0.23204(14) 0.54572(19) 0.17051(8) 0.0392(5) Uani d . 1 . . C
C22 0.28875(15) 0.4684(2) 0.21099(8) 0.0462(5) Uani d . 1 . . C
H22 0.3407 0.4195 0.2006 0.055 Uiso calc R 1 . . H
C23 0.27148(17) 0.4609(2) 0.26572(9) 0.0538(6) Uani d . 1 . . C
H23 0.3107 0.4070 0.2909 0.065 Uiso calc R 1 . . H
C24 0.19610(18) 0.5334(2) 0.28283(9) 0.0573(6) Uani d . 1 . . C
H24 0.1845 0.5299 0.3196 0.069 Uiso calc R 1 . . H
C25 0.13846(18) 0.6109(2) 0.24461(10) 0.0601(6) Uani d . 1 . . C
H25 0.0874 0.6605 0.2556 0.072 Uiso calc R 1 . . H
C26 0.15584(16) 0.6155(2) 0.18986(9) 0.0497(6) Uani d . 1 . . C
H26 0.1148 0.6676 0.1647 0.060 Uiso calc R 1 . . H
C27 0.37365(15) 0.6227(2) 0.11621(8) 0.0402(5) Uani d . 1 . . C
C28 0.39199(16) 0.7471(2) 0.13989(9) 0.0499(6) Uani d . 1 . . C
H28 0.3388 0.7947 0.1495 0.060 Uiso calc R 1 . . H
C29 0.48579(19) 0.8028(2) 0.14964(9) 0.0608(7) Uani d . 1 . . C
H29 0.4941 0.8868 0.1647 0.073 Uiso calc R 1 . . H
C30 0.56656(19) 0.7341(3) 0.13709(10) 0.0655(7) Uani d . 1 . . C
H30 0.6295 0.7714 0.1429 0.079 Uiso calc R 1 . . H
C31 0.55267(17) 0.6097(3) 0.11583(10) 0.0620(7) Uani d . 1 . . C
H31 0.6068 0.5605 0.1085 0.074 Uiso calc R 1 . . H
C32 0.45789(15) 0.5573(2) 0.10525(9) 0.0504(6) Uani d . 1 . . C
H32 0.4504 0.4736 0.0899 0.061 Uiso calc R 1 . . H
C33 0.17938(14) 0.6527(2) 0.06876(8) 0.0402(5) Uani d . 1 . . C
C34 0.19727(16) 0.7753(2) 0.04659(9) 0.0518(6) Uani d . 1 . . C
H34 0.2612 0.8097 0.0534 0.062 Uiso calc R 1 . . H
C35 0.12328(18) 0.8480(2) 0.01475(10) 0.0620(7) Uani d . 1 . . C
H35 0.1386 0.9294 0.0009 0.074 Uiso calc R 1 . . H
C36 0.02840(17) 0.8017(2) 0.00349(9) 0.0570(6) Uani d . 1 . . C
H36 -0.0211 0.8513 -0.0174 0.068 Uiso calc R 1 . . H
C37 0.00743(16) 0.6807(2) 0.02345(9) 0.0538(6) Uani d . 1 . . C
H37 -0.0565 0.6469 0.0156 0.065 Uiso calc R 1 . . H
C38 0.08158(16) 0.6086(2) 0.05536(9) 0.0498(6) Uani d . 1 . . C
H38 0.0654 0.5268 0.0685 0.060 Uiso calc R 1 . . H
S 0.54701(5) 0.09763(8) 0.06096(3) 0.0756(2) Uani d . 1 . . S
O2 0.65231(14) 0.05482(18) 0.07682(8) 0.0886(6) Uani d . 1 . . O
C39 0.5136(2) 0.1857(3) 0.11799(11) 0.0827(8) Uani d . 1 . . C
H39A 0.5167 0.1286 0.1497 0.099 Uiso calc R 1 . . H
H39B 0.4473 0.2189 0.1085 0.099 Uiso calc R 1 . . H
H39C 0.5587 0.2577 0.1269 0.099 Uiso calc R 1 . . H
C40 0.5515(2) 0.2316(3) 0.01576(12) 0.1070(12) Uani d . 1 . . C
H40A 0.5972 0.2959 0.0334 0.128 Uiso calc R 1 . . H
H40B 0.4866 0.2699 0.0073 0.128 Uiso calc R 1 . . H
H40C 0.5730 0.2020 -0.0181 0.128 Uiso calc R 1 . . H

loop_
_atom_site_aniso_label
_atom_site_aniso_U_11
_atom_site_aniso_U_22
_atom_site_aniso_U_33
_atom_site_aniso_U_12
_atom_site_aniso_U_13
_atom_site_aniso_U_23
C1 0.067(2) 0.073(2) 0.059(7) -0.0169(17) 0.014(6) -0.012(3)
N 0.0481(12) 0.066(3) 0.056(2) 0.000(3) 0.008(3) -0.0075(14)
C2 0.081(6) 0.075(8) 0.0538(18) -0.012(8) 0.0189(15) -0.003(4)
C3 0.080(4) 0.075(5) 0.043(4) -0.018(4) 0.026(4) -0.009(4)
C4 0.0450(17) 0.066(2) 0.033(4) 0.0042(15) 0.004(4) -0.005(3)
C5 0.0573(17) 0.060(4) 0.047(5) 0.000(4) 0.016(5) -0.015(3)
C6 0.049(7) 0.080(4) 0.046(2) -0.006(3) 0.007(4) -0.0084(15)
C7 0.057(2) 0.070(3) 0.055(3) 0.001(2) 0.004(3) 0.004(3)
C8 0.048(2) 0.078(3) 0.043(2) 0.001(2) 0.005(2) 0.007(3)
C9 0.0467(18) 0.068(2) 0.029(5) 0.0033(16) 0.010(4) -0.002(3)
C10 0.0555(18) 0.080(3) 0.041(4) 0.003(4) 0.005(6) -0.002(4)
C11 0.059(2) 0.084(5) 0.057(2) -0.006(6) 0.011(3) 0.006(3)
C12 0.029(10) 0.062(2) 0.062(2) 0.010(4) -0.006(3) 0.013(2)
C13 0.060(4) 0.055(6) 0.059(2) 0.008(8) 0.0026(19) 0.001(2)
C14 0.0607(19) 0.065(4) 0.043(4) -0.003(5) 0.006(5) -0.004(3)
O1 0.0833(16) 0.0782(14) 0.058(6) -0.0135(13) -0.016(9) 0.017(3)
C1' 0.067(2) 0.073(2) 0.059(7) -0.0169(17) 0.014(6) -0.012(3)
N' 0.0481(12) 0.066(3) 0.056(2) 0.000(3) 0.008(3) -0.0075(14)
C2' 0.081(6) 0.075(8) 0.0538(18) -0.012(8) 0.0189(15) -0.003(4)
C3' 0.080(4) 0.075(5) 0.043(4) -0.018(4) 0.026(4) -0.009(4)
C4' 0.0450(17) 0.066(2) 0.033(4) 0.0042(15) 0.004(4) -0.005(3)
C5' 0.0573(17) 0.060(4) 0.047(5) 0.000(4) 0.016(5) -0.015(3)
C6' 0.049(7) 0.080(4) 0.046(2) -0.006(3) 0.007(4) -0.0084(15)
C7' 0.057(2) 0.070(3) 0.055(3) 0.001(2) 0.004(3) 0.004(3)
C8' 0.048(2) 0.078(3) 0.043(2) 0.001(2) 0.005(2) 0.007(3)
C9' 0.0467(18) 0.068(2) 0.029(5) 0.0033(16) 0.010(4) -0.002(3)
C10' 0.0555(18) 0.080(3) 0.041(4) 0.003(4) 0.005(6) -0.002(4)
C11' 0.059(2) 0.084(5) 0.057(2) -0.006(6) 0.011(3) 0.006(3)
C12' 0.029(10) 0.062(2) 0.062(2) 0.010(4) -0.006(3) 0.013(2)
C13' 0.060(4) 0.055(6) 0.059(2) 0.008(8) 0.0026(19) 0.001(2)
C14' 0.0607(19) 0.065(4) 0.043(4) -0.003(5) 0.006(5) -0.004(3)
O1' 0.0833(16) 0.0782(14) 0.058(6) -0.0135(13) -0.016(9) 0.017(3)
B 0.0364(13) 0.0412(15) 0.0425(13) -0.0001(11) 0.0063(10) 0.0003(11)
C15 0.0304(11) 0.0476(13) 0.0400(11) -0.0015(9) 0.0070(9) 0.0012(10)
C16 0.0559(14) 0.0544(15) 0.0479(13) -0.0100(12) 0.0088(11) -0.0011(12)
C17 0.0557(15) 0.0748(18) 0.0475(13) -0.0104(13) 0.0166(11) -0.0124(14)
C18 0.0507(14) 0.0596(17) 0.0616(16) -0.0020(12) 0.0091(12) -0.0212(13)
C19 0.0624(15) 0.0442(14) 0.0636(16) -0.0058(12) 0.0099(12) -0.0059(12)
C20 0.0507(14) 0.0496(14) 0.0435(12) -0.0030(11) 0.0131(10) -0.0022(11)
C21 0.0371(11) 0.0364(12) 0.0437(11) -0.0054(10) 0.0046(9) -0.0023(10)
C22 0.0426(12) 0.0471(13) 0.0485(13) 0.0017(10) 0.0054(10) -0.0008(11)
C23 0.0607(15) 0.0515(14) 0.0460(14) -0.0061(12) -0.0027(11) 0.0064(11)
C24 0.0738(17) 0.0581(15) 0.0419(13) -0.0128(14) 0.0146(12) -0.0043(12)
C25 0.0624(16) 0.0662(16) 0.0550(15) 0.0073(13) 0.0202(12) -0.0047(13)
C26 0.0511(14) 0.0529(14) 0.0463(13) 0.0079(11) 0.0113(10) 0.0027(11)
C27 0.0391(12) 0.0452(13) 0.0365(11) -0.0024(10) 0.0061(9) 0.0048(10)
C28 0.0486(13) 0.0501(14) 0.0501(13) -0.0044(11) 0.0047(10) 0.0002(11)
C29 0.0655(17) 0.0581(16) 0.0561(15) -0.0211(14) -0.0002(12) 0.0012(13)
C30 0.0485(15) 0.093(2) 0.0542(15) -0.0255(15) 0.0038(12) 0.0083(14)
C31 0.0419(14) 0.0836(19) 0.0621(16) -0.0005(13) 0.0126(11) 0.0028(14)
C32 0.0424(13) 0.0540(14) 0.0561(14) -0.0013(11) 0.0117(10) 0.0016(11)
C33 0.0411(12) 0.0429(13) 0.0377(11) -0.0018(10) 0.0093(9) -0.0037(10)
C34 0.0435(13) 0.0525(15) 0.0583(14) -0.0039(11) 0.0038(11) 0.0077(12)
C35 0.0623(17) 0.0575(16) 0.0639(16) 0.0048(13) 0.0018(13) 0.0160(13)
C36 0.0517(15) 0.0693(17) 0.0471(13) 0.0147(13) -0.0026(11) 0.0054(13)
C37 0.0407(13) 0.0691(17) 0.0497(13) -0.0011(12) 0.0007(11) -0.0062(13)
C38 0.0471(13) 0.0493(14) 0.0518(13) -0.0052(11) 0.0041(11) 0.0004(11)
S 0.0728(5) 0.0814(5) 0.0697(5) -0.0124(4) 0.0003(4) -0.0133(4)
O2 0.0814(13) 0.0799(14) 0.1002(14) 0.0218(11) -0.0005(11) -0.0287(11)
C39 0.0779(19) 0.092(2) 0.0811(19) 0.0118(17) 0.0195(16) 0.0019(17)
C40 0.080(2) 0.161(3) 0.081(2) 0.008(2) 0.0150(17) 0.037(2)

loop_
_atom_type_symbol
_atom_type_description
_atom_type_scat_dispersion_real
_atom_type_scat_dispersion_imag
_atom_type_scat_source
C C 0.0033 0.0016 'International Tables Vol C Tables 4.2.6.8 and 6.1.1.4'
H H 0.0000 0.0000 'International Tables Vol C Tables 4.2.6.8 and 6.1.1.4'
B B 0.0013 0.0007 'International Tables Vol C Tables 4.2.6.8 and 6.1.1.4'
N N 0.0061 0.0033 'International Tables Vol C Tables 4.2.6.8 and 6.1.1.4'
O O 0.0106 0.0060 'International Tables Vol C Tables 4.2.6.8 and 6.1.1.4'
S S 0.1246 0.1234 'International Tables Vol C Tables 4.2.6.8 and 6.1.1.4'

loop_
_geom_angle_atom_site_label_1
_geom_angle_atom_site_label_2
_geom_angle_atom_site_label_3
_geom_angle
C6 N C2 118.6(4)
C6 N C1 120.3(4)
C2 N C1 121.0(4)
N C2 C3 121.4(4)
C2 C3 C4 120.4(4)
C3 C4 C5 116.4(4)
C3 C4 C7 119.9(4)
C5 C4 C7 123.7(4)
C6 C5 C4 120.8(5)
N C6 C5 121.8(5)
C8 C7 C4 129.1(4)
C7 C8 C9 129.2(4)
C14 C9 C10 117.2(4)
C14 C9 C8 125.8(4)
C10 C9 C8 117.0(4)
C11 C10 C9 121.0(4)
C12 C11 C10 119.6(6)
O1 C12 C13 122.5(6)
O1 C12 C11 116.4(9)
C13 C12 C11 119.1(6)
C14 C13 C12 120.1(4)
C13 C14 C9 122.3(4)
C6' N' C2' 118.6(3)
C6' N' C1' 120.6(5)
C2' N' C1' 120.7(5)
N' C2' C3' 121.3(4)
C2' C3' C4' 120.4(4)
C5' C4' C3' 116.5(4)
C5' C4' C7' 125.0(4)
C3' C4' C7' 118.3(4)
C6' C5' C4' 120.8(4)
N' C6' C5' 122.0(5)
C8' C7' C4' 126.0(4)
C7' C8' C9' 128.6(4)
C14' C9' C10' 117.2(4)
C14' C9' C8' 126.7(4)
C10' C9' C8' 116.0(4)
C11' C10' C9' 120.9(4)
C12' C11' C10' 119.4(7)
O1' C12' C13' 122.4(7)
O1' C12' C11' 115.9(9)
C13' C12' C11' 118.9(7)
C14' C13' C12' 120.1(4)
C13' C14' C9' 122.1(4)
C15 B C21 112.99(17)
C15 B C33 106.34(16)
C21 B C33 110.02(16)
C15 B C27 110.16(16)
C21 B C27 104.87(16)
C33 B C27 112.58(17)
C20 C15 C16 114.01(19)
C20 C15 B 126.58(17)
C16 C15 B 119.40(18)
C17 C16 C15 123.3(2)
C18 C17 C16 120.6(2)
C17 C18 C19 118.4(2)
C18 C19 C20 120.0(2)
C15 C20 C19 123.6(2)
C26 C21 C22 114.34(19)
C26 C21 B 124.34(18)
C22 C21 B 121.16(18)
C23 C22 C21 123.3(2)
C24 C23 C22 120.0(2)
C25 C24 C23 118.8(2)
C24 C25 C26 120.4(2)
C25 C26 C21 123.1(2)
C32 C27 C28 114.3(2)
C32 C27 B 124.52(19)
C28 C27 B 121.03(18)
C29 C28 C27 123.0(2)
C30 C29 C28 120.1(2)
C31 C30 C29 118.9(2)
C30 C31 C32 119.9(2)
C31 C32 C27 123.7(2)
C34 C33 C38 114.40(19)
C34 C33 B 126.53(18)
C38 C33 B 119.06(18)
C35 C34 C33 122.5(2)
C36 C35 C34 120.9(2)
C35 C36 C37 118.8(2)
C36 C37 C38 120.0(2)
C37 C38 C33 123.3(2)
O2 S C40 105.47(13)
O2 S C39 107.21(12)
C40 S C39 97.51(15)
N C2 H2 119.2
C3 C2 H2 119.2
C2 C3 H3 119.9
C4 C3 H3 119.9
C6 C5 H5 119.9
C4 C5 H5 119.9
N C6 H6 119.3
C5 C6 H6 119.3
C8 C7 H7 116.3
C4 C7 H7 116.3
C7 C8 H8 115.9
C9 C8 H8 115.9
C11 C10 H10 119.6
C9 C10 H10 119.6
C12 C11 H11 120.2
C10 C11 H11 120.2
C12 C13 H13 120.3
C14 C13 H13 120.3
C9 C14 H14 119.0
C13 C14 H14 119.0
N' C1' H1'1 109.5
N' C1' H1'2 109.5
H1'1 C1' H1'2 109.5
N' C1' H1'3 109.5
H1'1 C1' H1'3 109.5
H1'2 C1' H1'3 109.5
N' C2' H2' 119.3
C3' C2' H2' 119.3
C2' C3' H3' 119.9
C4' C3' H3' 119.9
C6' C5' H5' 120.0
C4' C5' H5' 120.0
N' C6' H6' 119.2
C5' C6' H6' 119.2
C8' C7' H7' 116.4
C4' C7' H7' 116.4
C7' C8' H8' 115.1
C9' C8' H8' 115.1
C11' C10' H10' 119.6
C9' C10' H10' 119.6
C12' C11' H11' 120.3
C10' C11' H11' 120.3
C12' C13' H13' 120.4
C14' C13' H13' 120.3
C9' C14' H14' 119.0
C13' C14' H14' 119.0
C12' O1' H1' 109.5
C17 C16 H16 118.3
C15 C16 H16 118.3
C18 C17 H17 119.8
C16 C17 H17 119.8
C19 C18 H18 120.8
C17 C18 H18 120.8
C18 C19 H19 120.0
C20 C19 H19 120.0
C15 C20 H20 118.1
C19 C20 H20 118.1
C23 C22 H22 118.4
C21 C22 H22 118.4
C24 C23 H23 120.0
C22 C23 H23 120.0
C25 C24 H24 120.5
C23 C24 H24 120.5
C24 C25 H25 119.9
C26 C25 H25 119.9
C25 C26 H26 118.4
C21 C26 H26 118.4
C29 C28 H28 118.4
C27 C28 H28 118.4
C30 C29 H29 119.9
C28 C29 H29 119.9
C31 C30 H30 120.6
C29 C30 H30 120.6
C30 C31 H31 120.0
C32 C31 H31 120.0
C31 C32 H32 118.2
C27 C32 H32 118.2
C35 C34 H34 118.7
C33 C34 H34 118.7
C36 C35 H35 119.6
C34 C35 H35 119.6
C35 C36 H36 120.6
C37 C36 H36 120.6
C36 C37 H37 120.0
C38 C37 H37 120.0
C37 C38 H38 118.4
C33 C38 H38 118.4
S C39 H39A 109.5
S C39 H39B 109.5
H39A C39 H39B 109.5
S C39 H39C 109.5
H39A C39 H39C 109.5
H39B C39 H39C 109.5
S C40 H40A 109.5
S C40 H40B 109.5
H40A C40 H40B 109.5
S C40 H40C 109.5
H40A C40 H40C 109.5
H40B C40 H40C 109.5

loop_
_geom_bond_atom_site_label_1
_geom_bond_atom_site_label_2
_geom_bond_distance
C1 N 1.478(4)
N C6 1.344(4)
N C2 1.345(4)
C2 C3 1.376(5)
C3 C4 1.387(5)
C4 C5 1.389(5)
C4 C7 1.436(5)
C5 C6 1.352(5)
C7 C8 1.315(4)
C8 C9 1.467(5)
C9 C14 1.386(4)
C9 C10 1.399(5)
C10 C11 1.397(4)
C11 C12 1.390(9)
C12 O1 1.370(7)
C12 C13 1.382(4)
C13 C14 1.371(5)
C1' N' 1.478(5)
N' C6' 1.344(4)
N' C2' 1.345(4)
C2' C3' 1.375(5)
C3' C4' 1.389(5)
C4' C5' 1.386(5)
C4' C7' 1.444(5)
C5' C6' 1.353(5)
C7' C8' 1.304(4)
C8' C9' 1.470(5)
C9' C14' 1.385(4)
C9' C10' 1.400(5)
C10' C11' 1.396(5)
C11' C12' 1.391(9)
C12' O1' 1.371(7)
C12' C13' 1.382(4)
C13' C14' 1.372(5)
B C15 1.644(3)
B C21 1.645(3)
B C33 1.645(3)
B C27 1.651(3)
C15 C20 1.384(3)
C15 C16 1.399(3)
C16 C17 1.374(3)
C17 C18 1.372(3)
C18 C19 1.372(3)
C19 C20 1.389(3)
C21 C26 1.396(3)
C21 C22 1.399(3)
C22 C23 1.384(3)
C23 C24 1.378(3)
C24 C25 1.372(3)
C25 C26 1.383(3)
C27 C32 1.386(3)
C27 C28 1.399(3)
C28 C29 1.386(3)
C29 C30 1.376(3)
C30 C31 1.371(3)
C31 C32 1.386(3)
C33 C34 1.396(3)
C33 C38 1.398(3)
C34 C35 1.389(3)
C35 C36 1.365(3)
C36 C37 1.369(3)
C37 C38 1.389(3)
S O2 1.4941(18)
S C40 1.757(3)
S C39 1.764(3)
C1 H1A 0.960
C1 H1B 0.960
C1 H1C 0.960
C2 H2 0.930
C3 H3 0.930
C5 H5 0.930
C6 H6 0.930
C7 H7 0.930
C8 H8 0.930
C10 H10 0.930
C11 H11 0.930
C13 H13 0.930
C14 H14 0.930
O1 H1 0.820
C1' H1'1 0.960
C1' H1'2 0.960
C1' H1'3 0.960
C2' H2' 0.930
C3' H3' 0.930
C5' H5' 0.930
C6' H6' 0.930
C7' H7' 0.930
C8' H8' 0.930
C10' H10' 0.930
C11' H11' 0.930
C13' H13' 0.930
C14' H14' 0.930
O1' H1' 0.820
C16 H16 0.930
C17 H17 0.930
C18 H18 0.930
C19 H19 0.930
C20 H20 0.930
C22 H22 0.930
C23 H23 0.930
C24 H24 0.930
C25 H25 0.930
C26 H26 0.930
C28 H28 0.930
C29 H29 0.930
C30 H30 0.930
C31 H31 0.930
C32 H32 0.930
C34 H34 0.930
C35 H35 0.930
C36 H36 0.930
C37 H37 0.930
C38 H38 0.930
C39 H39A 0.960
C39 H39B 0.960
C39 H39C 0.960
C40 H40A 0.960
C40 H40B 0.960
C40 H40C 0.960

loop_
_geom_torsion_atom_site_label_1
_geom_torsion_atom_site_label_2
_geom_torsion_atom_site_label_3
_geom_torsion_atom_site_label_4
_geom_torsion
C6 N C2 C3 2(9)
C1 N C2 C3 179(5)
N C2 C3 C4 -1(7)
C2 C3 C4 C5 4(4)
C2 C3 C4 C7 -177(3)
C3 C4 C5 C6 -8(4)
C7 C4 C5 C6 173(3)
C2 N C6 C5 -6(9)
C1 N C6 C5 176(5)
C4 C5 C6 N 9(7)
C3 C4 C7 C8 0.9(16)
C5 C4 C7 C8 179.4(15)
C4 C7 C8 C9 177.2(9)
C7 C8 C9 C14 178.6(14)
C7 C8 C9 C10 -0.1(16)
C14 C9 C10 C11 3(3)
C8 C9 C10 C11 -178(3)
C9 C10 C11 C12 4(5)
C10 C11 C12 O1 -174(4)
C10 C11 C12 C13 -9(6)
O1 C12 C13 C14 172(4)
C11 C12 C13 C14 9(6)
C12 C13 C14 C9 -3(5)
C10 C9 C14 C13 -3(3)
C8 C9 C14 C13 178(2)
C6' N' C2' C3' -2(9)
C1' N' C2' C3' 175(5)
N' C2' C3' C4' 2(7)
C2' C3' C4' C5' -4(4)
C2' C3' C4' C7' -179(3)
C3' C4' C5' C6' 6(4)
C7' C4' C5' C6' -179(3)
C2' N' C6' C5' 4(9)
C1' N' C6' C5' -172(5)
C4' C5' C6' N' -6(7)
C5' C4' C7' C8' -6.9(19)
C3' C4' C7' C8' 168.6(11)
C4' C7' C8' C9' -175.5(8)
C7' C8' C9' C14' 1.7(19)
C7' C8' C9' C10' 178.5(12)
C14' C9' C10' C11' -4(4)
C8' C9' C10' C11' 179(3)
C9' C10' C11' C12' -6(5)
C10' C11' C12' O1' 175(4)
C10' C11' C12' C13' 13(6)
O1' C12' C13' C14' -171(4)
C11' C12' C13' C14' -11(6)
C12' C13' C14' C9' 1(5)
C10' C9' C14' C13' 6(3)
C8' C9' C14' C13' -177(2)
C21 B C15 C20 -2.3(3)
C33 B C15 C20 -123.1(2)
C27 B C15 C20 114.6(2)
C21 B C15 C16 176.76(17)
C33 B C15 C16 56.0(2)
C27 B C15 C16 -66.3(2)
C20 C15 C16 C17 -0.9(3)
B C15 C16 C17 179.9(2)
C15 C16 C17 C18 0.7(3)
C16 C17 C18 C19 0.1(3)
C17 C18 C19 C20 -0.6(3)
C16 C15 C20 C19 0.3(3)
B C15 C20 C19 179.4(2)
C18 C19 C20 C15 0.4(3)
C15 B C21 C26 -125.2(2)
C33 B C21 C26 -6.5(3)
C27 B C21 C26 114.8(2)
C15 B C21 C22 59.8(2)
C33 B C21 C22 178.44(18)
C27 B C21 C22 -60.3(2)
C26 C21 C22 C23 0.0(3)
B C21 C22 C23 175.53(19)
C21 C22 C23 C24 -0.9(3)
C22 C23 C24 C25 0.8(3)
C23 C24 C25 C26 0.2(4)
C24 C25 C26 C21 -1.2(4)
C22 C21 C26 C25 1.1(3)
B C21 C26 C25 -174.3(2)
C15 B C27 C32 -8.7(3)
C21 B C27 C32 113.1(2)
C33 B C27 C32 -127.2(2)
C15 B C27 C28 175.98(17)
C21 B C27 C28 -62.1(2)
C33 B C27 C28 57.5(2)
C32 C27 C28 C29 2.4(3)
B C27 C28 C29 178.12(19)
C27 C28 C29 C30 -1.5(3)
C28 C29 C30 C31 -1.1(3)
C29 C30 C31 C32 2.6(4)
C30 C31 C32 C27 -1.6(3)
C28 C27 C32 C31 -0.8(3)
B C27 C32 C31 -176.4(2)
C15 B C33 C34 -123.1(2)
C21 B C33 C34 114.2(2)
C27 B C33 C34 -2.4(3)
C15 B C33 C38 56.2(2)
C21 B C33 C38 -66.5(2)
C27 B C33 C38 176.97(17)
C38 C33 C34 C35 1.1(3)
B C33 C34 C35 -179.5(2)
C33 C34 C35 C36 -0.2(4)
C34 C35 C36 C37 -1.0(3)
C35 C36 C37 C38 1.1(3)
C36 C37 C38 C33 -0.1(3)
C34 C33 C38 C37 -1.0(3)
B C33 C38 C37 179.58(19)
